data_1559241
loop_
_publ_author_name
'Fischer, Fabian'
'Pientka, Tobias'
'Jiao, Haijun'
'Spannenberg, Anke'
'Hapke, Marko'

_publ_section_title
;
 CpCo(i) precatalysts for [2 + 2 + 2] cycloaddition reactions: synthesis
 and reactivity
;
_journal_issue 23
_journal_name_full 'Catalysis Science &amp; Technology'
_journal_page_first 8005
_journal_page_last 8014
_journal_paper_doi 10.1039/D0CY00876A
_journal_volume 10
_journal_year 2020
_chemical_formula_sum 'C15 H8 Co F18 O4 P'
_chemical_formula_weight 684.11
_space_group_crystal_system triclinic
_space_group_IT_number 2
_space_group_name_Hall '-P 1'
_space_group_name_H-M_alt 'P -1'
_atom_sites_solution_hydrogens geom
_audit_creation_method SHELXL-2014/7
_audit_update_record
;
2019-10-02 deposited with the CCDC.	2020-09-24 downloaded from the CCDC.
;
_cell_angle_alpha 87.2767(16)
_cell_angle_beta 86.0751(16)
_cell_angle_gamma 81.5105(16)
_cell_formula_units_Z 2
_cell_length_a 8.8080(9)
_cell_length_b 11.2727(11)
_cell_length_c 11.4608(11)
_cell_measurement_reflns_used 9965
_cell_measurement_temperature 150(2)
_cell_measurement_theta_max 30.51
_cell_measurement_theta_min 2.34
_cell_volume 1122.03(19)
_computing_cell_refinement 'SAINT (Bruker, 2013)'
_computing_data_collection 'APEX2 (Bruker, 2014)'
_computing_data_reduction SAINT
_computing_structure_refinement 'SHELXL-2014/7 (Sheldrick, 2015)'
_computing_structure_solution 'SHELXS-97 (Sheldrick, 2008)'
_diffrn_ambient_temperature 150(2)
_diffrn_detector_area_resol_mean 8.3333
_diffrn_measured_fraction_theta_full 1.000
_diffrn_measured_fraction_theta_max 1.000
_diffrn_measurement_device_type 'Bruker APEX-II CCD'
_diffrn_measurement_method '\f and \w scans'
_diffrn_radiation_type MoK\a
_diffrn_radiation_wavelength 0.71073
_diffrn_reflns_av_R_equivalents 0.0183
_diffrn_reflns_av_unetI/netI 0.0103
_diffrn_reflns_Laue_measured_fraction_full 1.000
_diffrn_reflns_Laue_measured_fraction_max 1.000
_diffrn_reflns_limit_h_max 11
_diffrn_reflns_limit_h_min -11
_diffrn_reflns_limit_k_max 14
_diffrn_reflns_limit_k_min -14
_diffrn_reflns_limit_l_max 15
_diffrn_reflns_limit_l_min -15
_diffrn_reflns_number 36009
_diffrn_reflns_point_group_measured_fraction_full 1.000
_diffrn_reflns_point_group_measured_fraction_max 1.000
_diffrn_reflns_theta_full 25.242
_diffrn_reflns_theta_max 28.000
_diffrn_reflns_theta_min 1.782
_diffrn_source 'fine-focus sealed tube'
_exptl_absorpt_coefficient_mu 1.008
_exptl_absorpt_correction_T_max 0.78
_exptl_absorpt_correction_T_min 0.74
_exptl_absorpt_correction_type multi-scan
_exptl_absorpt_process_details 'SADABS (Bruker, 2014)'
_exptl_crystal_colour red
_exptl_crystal_density_diffrn 2.025
_exptl_crystal_description prism
_exptl_crystal_F_000 668
_exptl_crystal_size_max 0.347
_exptl_crystal_size_mid 0.343
_exptl_crystal_size_min 0.258
_refine_diff_density_max 0.533
_refine_diff_density_min -0.320
_refine_diff_density_rms 0.049
_refine_ls_extinction_method none
_refine_ls_goodness_of_fit_ref 1.043
_refine_ls_hydrogen_treatment constr
_refine_ls_matrix_type full
_refine_ls_number_parameters 352
_refine_ls_number_reflns 5424
_refine_ls_number_restraints 10
_refine_ls_restrained_S_all 1.049
_refine_ls_R_factor_all 0.0290
_refine_ls_R_factor_gt 0.0273
_refine_ls_shift/su_max 0.001
_refine_ls_shift/su_mean 0.000
_refine_ls_structure_factor_coef Fsqd
_refine_ls_weighting_details 'w=1/[\s^2^(Fo^2^)+(0.0296P)^2^+0.7573P] where P=(Fo^2^+2Fc^2^)/3'
_refine_ls_weighting_scheme calc
_refine_ls_wR_factor_gt 0.0675
_refine_ls_wR_factor_ref 0.0691
_reflns_Friedel_coverage 0.000
_reflns_number_gt 5134
_reflns_number_total 5424
_reflns_threshold_expression 'I > 2\s(I)'
_cod_data_source_file d0cy00876a2.cif
_cod_data_source_block AX1246
_cod_depositor_comments 'Adding full bibliography for 1559240--1559245.cif.'
_cod_database_code 1559241
_shelx_shelxl_version_number 2014/7
_shelx_space_group_comment
;
The symmetry employed for this shelxl refinement is uniquely defined
by the following loop, which should always be used as a source of
symmetry information in preference to the above space-group names.
They are only intended as comments.
;

loop_
_space_group_symop_operation_xyz
'x, y, z'
'-x, -y, -z'

loop_
_atom_site_label
_atom_site_type_symbol
_atom_site_fract_x
_atom_site_fract_y
_atom_site_fract_z
_atom_site_U_iso_or_equiv
_atom_site_adp_type
_atom_site_occupancy
_atom_site_site_symmetry_order
_atom_site_calc_flag
_atom_site_refinement_flags_posn
_atom_site_refinement_flags_adp
_atom_site_refinement_flags_occupancy
_atom_site_disorder_assembly
_atom_site_disorder_group
C1 C 0.22334(17) 0.22873(14) 0.47456(13) 0.0276(3) Uani 1 1 d . . . . .
H1 H 0.1607 0.3089 0.4600 0.033 Uiso 1 1 calc R U . . .
C2 C 0.3079(2) 0.23082(19) 0.58589(15) 0.0414(4) Uani 1 1 d . . . . .
C3 C 0.1196(2) 0.13176(17) 0.47932(15) 0.0375(4) Uani 1 1 d . . . . .
C4 C 0.24787(17) 0.50706(12) 0.24647(13) 0.0253(3) Uani 1 1 d . . . . .
H4 H 0.3525 0.5039 0.2060 0.030 Uiso 1 1 calc R U . . .
C5 C 0.2414(2) 0.57704(15) 0.35748(16) 0.0388(4) Uani 1 1 d . . . . .
C6 C 0.1275(2) 0.55780(15) 0.16135(16) 0.0347(3) Uani 1 1 d . . . . .
C7 C 0.30505(17) 0.11769(14) 0.10118(13) 0.0280(3) Uani 1 1 d . . . . .
H7 H 0.4175 0.1218 0.0871 0.034 Uiso 1 1 calc R U . . .
C8 C 0.2278(2) 0.14606(16) -0.01416(15) 0.0369(4) Uani 1 1 d . . . . .
C9 C 0.2848(2) -0.00602(15) 0.15371(16) 0.0364(4) Uani 1 1 d . . . . .
C10 C 0.53152(18) 0.33741(14) 0.05265(14) 0.0302(3) Uani 1 1 d . . . . .
C11 C 0.7065(2) 0.1657(2) 0.29697(19) 0.0710(9) Uani 1 1 d D . . . .
H11 H 0.6789 0.0909 0.3259 0.085 Uiso 1 1 calc R U . . .
C12 C 0.6719(2) 0.2743(2) 0.35179(17) 0.0681(8) Uani 1 1 d D . . . .
H12 H 0.6152 0.2863 0.4249 0.082 Uiso 1 1 calc R U . . .
C13 C 0.7329(2) 0.3627(2) 0.28330(17) 0.0573(6) Uani 1 1 d D . . . .
H13 H 0.7289 0.4445 0.3015 0.069 Uiso 1 1 calc R U . . .
C14 C 0.8012(2) 0.30774(17) 0.18254(16) 0.0488(5) Uani 1 1 d D . . . .
H14 H 0.8487 0.3469 0.1177 0.059 Uiso 1 1 calc R U . . .
C15 C 0.7885(2) 0.18609(17) 0.1924(2) 0.0584(6) Uani 1 1 d D . . . .
H15 H 0.8290 0.1275 0.1373 0.070 Uiso 1 1 calc R U . . .
Co1 Co 0.57183(2) 0.28889(2) 0.19399(2) 0.02337(6) Uani 1 1 d . . . . .
F1 F 0.21054(18) 0.24869(16) 0.67865(10) 0.0727(4) Uani 1 1 d . . . . .
F2 F 0.39223(19) 0.31907(14) 0.57766(11) 0.0695(4) Uani 1 1 d . . . . .
F3 F 0.40123(16) 0.13106(14) 0.60539(12) 0.0645(4) Uani 1 1 d . . . . .
F4 F 0.19723(16) 0.02281(10) 0.48779(12) 0.0560(3) Uani 1 1 d . . . . .
F5 F 0.04468(14) 0.13818(14) 0.38268(11) 0.0600(4) Uani 1 1 d . . . . .
F6 F 0.01735(16) 0.14460(14) 0.57001(12) 0.0666(4) Uani 1 1 d . . . . .
F7 F 0.10881(16) 0.57716(12) 0.42061(11) 0.0573(3) Uani 1 1 d . . . . .
F8 F 0.26259(17) 0.68968(10) 0.33463(12) 0.0583(3) Uani 1 1 d . . . . .
F9 F 0.35273(17) 0.52636(12) 0.42435(11) 0.0602(4) Uani 1 1 d . . . . .
F10 F 0.14890(16) 0.49358(11) 0.06548(10) 0.0533(3) Uani 1 1 d . . . . .
F11 F -0.01457(12) 0.55371(11) 0.20481(12) 0.0530(3) Uani 1 1 d . . . . .
F12 F 0.13951(14) 0.67098(10) 0.12915(12) 0.0524(3) Uani 1 1 d . . . . .
F13 F 0.30188(17) 0.07838(13) -0.09785(10) 0.0594(3) Uani 1 1 d . . . . .
F14 F 0.08256(14) 0.12714(14) -0.00777(12) 0.0599(3) Uani 1 1 d . . . . .
F15 F 0.22949(18) 0.25928(11) -0.04785(10) 0.0580(3) Uani 1 1 d . . . . .
F16 F 0.36375(16) -0.02803(10) 0.24844(11) 0.0517(3) Uani 1 1 d . . . . .
F17 F 0.33914(16) -0.09073(10) 0.07736(11) 0.0557(3) Uani 1 1 d . . . . .
F18 F 0.14018(14) -0.01767(11) 0.18396(12) 0.0528(3) Uani 1 1 d . . . . .
O1 O 0.33756(12) 0.20609(9) 0.38253(9) 0.0248(2) Uani 1 1 d . . . . .
O2 O 0.22156(12) 0.38971(9) 0.27990(9) 0.0244(2) Uani 1 1 d . . . . .
O3 O 0.24136(12) 0.20601(9) 0.18062(9) 0.0260(2) Uani 1 1 d . . . . .
O4 O 0.51015(16) 0.36899(13) -0.04247(11) 0.0441(3) Uani 1 1 d . . . . .
P1 P 0.35195(4) 0.27331(3) 0.25576(3) 0.02031(8) Uani 1 1 d . . . . .

loop_
_atom_site_aniso_label
_atom_site_aniso_U_11
_atom_site_aniso_U_22
_atom_site_aniso_U_33
_atom_site_aniso_U_23
_atom_site_aniso_U_13
_atom_site_aniso_U_12
C1 0.0281(7) 0.0306(7) 0.0234(7) 0.0044(5) 0.0009(5) -0.0048(6)
C2 0.0477(10) 0.0541(11) 0.0255(8) 0.0004(7) -0.0026(7) -0.0179(8)
C3 0.0344(8) 0.0457(10) 0.0341(8) 0.0087(7) -0.0019(7) -0.0154(7)
C4 0.0261(7) 0.0205(6) 0.0291(7) 0.0005(5) -0.0007(5) -0.0036(5)
C5 0.0481(10) 0.0289(8) 0.0400(9) -0.0074(7) -0.0036(7) -0.0052(7)
C6 0.0334(8) 0.0293(8) 0.0404(9) 0.0064(6) -0.0057(7) -0.0024(6)
C7 0.0263(7) 0.0300(7) 0.0284(7) -0.0091(6) -0.0048(5) -0.0025(6)
C8 0.0409(9) 0.0394(9) 0.0321(8) -0.0088(7) -0.0099(7) -0.0057(7)
C9 0.0392(9) 0.0293(8) 0.0412(9) -0.0088(7) -0.0080(7) -0.0013(7)
C10 0.0278(7) 0.0308(7) 0.0307(8) 0.0020(6) 0.0023(6) -0.0031(6)
C11 0.0478(12) 0.0783(17) 0.0939(19) 0.0470(15) -0.0469(13) -0.0288(12)
C12 0.0308(9) 0.149(3) 0.0306(9) 0.0028(12) -0.0078(7) -0.0331(13)
C13 0.0429(11) 0.0606(13) 0.0750(15) -0.0287(12) -0.0132(10) -0.0166(10)
C14 0.0272(8) 0.0783(15) 0.0441(10) 0.0095(10) -0.0028(7) -0.0222(9)
C15 0.0290(9) 0.0608(13) 0.0864(17) -0.0268(12) -0.0224(10) 0.0070(9)
Co1 0.02179(10) 0.02617(10) 0.02280(10) -0.00071(7) -0.00091(7) -0.00594(7)
F1 0.0740(9) 0.1197(13) 0.0252(6) -0.0078(7) 0.0089(6) -0.0205(9)
F2 0.0965(11) 0.0842(10) 0.0423(7) -0.0095(6) -0.0097(7) -0.0565(9)
F3 0.0628(8) 0.0760(9) 0.0549(8) 0.0107(7) -0.0337(6) -0.0013(7)
F4 0.0689(8) 0.0346(6) 0.0682(8) 0.0094(5) -0.0123(6) -0.0191(5)
F5 0.0423(6) 0.0929(10) 0.0532(7) 0.0182(7) -0.0200(5) -0.0365(7)
F6 0.0609(8) 0.0826(10) 0.0596(8) -0.0008(7) 0.0272(6) -0.0360(7)
F7 0.0672(8) 0.0552(7) 0.0474(7) -0.0189(6) 0.0197(6) -0.0072(6)
F8 0.0796(9) 0.0284(5) 0.0703(8) -0.0137(5) -0.0041(7) -0.0155(6)
F9 0.0783(9) 0.0535(7) 0.0515(7) -0.0155(6) -0.0310(7) -0.0022(6)
F10 0.0704(8) 0.0536(7) 0.0353(6) 0.0006(5) -0.0210(5) 0.0004(6)
F11 0.0272(5) 0.0561(7) 0.0739(8) 0.0115(6) -0.0074(5) -0.0029(5)
F12 0.0550(7) 0.0323(5) 0.0676(8) 0.0209(5) -0.0116(6) -0.0026(5)
F13 0.0760(9) 0.0682(8) 0.0323(6) -0.0206(5) -0.0063(5) 0.0020(7)
F14 0.0423(6) 0.0869(10) 0.0551(7) -0.0004(7) -0.0250(6) -0.0151(6)
F15 0.0919(10) 0.0445(6) 0.0414(6) 0.0040(5) -0.0277(6) -0.0134(6)
F16 0.0685(8) 0.0387(6) 0.0477(6) 0.0027(5) -0.0225(6) -0.0003(5)
F17 0.0752(9) 0.0321(5) 0.0585(7) -0.0191(5) -0.0042(6) 0.0024(5)
F18 0.0482(7) 0.0411(6) 0.0718(8) -0.0011(6) 0.0000(6) -0.0178(5)
O1 0.0247(5) 0.0272(5) 0.0220(5) 0.0038(4) -0.0018(4) -0.0038(4)
O2 0.0253(5) 0.0202(5) 0.0270(5) 0.0010(4) 0.0009(4) -0.0031(4)
O3 0.0233(5) 0.0275(5) 0.0279(5) -0.0076(4) -0.0044(4) -0.0030(4)
O4 0.0486(7) 0.0519(8) 0.0306(6) 0.0111(5) -0.0026(5) -0.0071(6)
P1 0.02090(16) 0.02062(16) 0.01980(16) -0.00019(12) -0.00276(12) -0.00380(12)

loop_
_atom_type_symbol
_atom_type_description
_atom_type_scat_dispersion_real
_atom_type_scat_dispersion_imag
_atom_type_scat_source
C C 0.0033 0.0016 'International Tables Vol C Tables 4.2.6.8 and 6.1.1.4'
H H 0.0000 0.0000 'International Tables Vol C Tables 4.2.6.8 and 6.1.1.4'
O O 0.0106 0.0060 'International Tables Vol C Tables 4.2.6.8 and 6.1.1.4'
F F 0.0171 0.0103 'International Tables Vol C Tables 4.2.6.8 and 6.1.1.4'
P P 0.1023 0.0942 'International Tables Vol C Tables 4.2.6.8 and 6.1.1.4'
Co Co 0.3494 0.9721 'International Tables Vol C Tables 4.2.6.8 and 6.1.1.4'

loop_
_geom_angle_atom_site_label_1
_geom_angle_atom_site_label_2
_geom_angle_atom_site_label_3
_geom_angle
_geom_angle_site_symmetry_1
_geom_angle_site_symmetry_3
_geom_angle_publ_flag
O1 C1 C3 109.08(13) . . ?
O1 C1 C2 106.46(13) . . ?
C3 C1 C2 112.93(13) . . ?
O1 C1 H1 109.4 . . ?
C3 C1 H1 109.4 . . ?
C2 C1 H1 109.4 . . ?
F3 C2 F2 107.09(18) . . ?
F3 C2 F1 107.97(16) . . ?
F2 C2 F1 107.68(17) . . ?
F3 C2 C1 112.53(16) . . ?
F2 C2 C1 109.98(15) . . ?
F1 C2 C1 111.38(16) . . ?
F4 C3 F5 107.11(16) . . ?
F4 C3 F6 107.73(15) . . ?
F5 C3 F6 108.41(15) . . ?
F4 C3 C1 112.46(14) . . ?
F5 C3 C1 109.91(14) . . ?
F6 C3 C1 111.05(16) . . ?
O2 C4 C6 107.34(12) . . ?
O2 C4 C5 107.56(12) . . ?
C6 C4 C5 114.19(13) . . ?
O2 C4 H4 109.2 . . ?
C6 C4 H4 109.2 . . ?
C5 C4 H4 109.2 . . ?
F8 C5 F9 107.54(16) . . ?
F8 C5 F7 108.24(15) . . ?
F9 C5 F7 107.24(16) . . ?
F8 C5 C4 111.99(15) . . ?
F9 C5 C4 109.15(14) . . ?
F7 C5 C4 112.46(15) . . ?
F11 C6 F12 108.11(14) . . ?
F11 C6 F10 107.59(15) . . ?
F12 C6 F10 107.78(15) . . ?
F11 C6 C4 112.82(14) . . ?
F12 C6 C4 111.40(14) . . ?
F10 C6 C4 108.95(13) . . ?
O3 C7 C9 109.52(13) . . ?
O3 C7 C8 108.15(12) . . ?
C9 C7 C8 112.88(13) . . ?
O3 C7 H7 108.7 . . ?
C9 C7 H7 108.7 . . ?
C8 C7 H7 108.7 . . ?
F15 C8 F14 107.30(15) . . ?
F15 C8 F13 107.79(16) . . ?
F14 C8 F13 107.35(15) . . ?
F15 C8 C7 110.71(13) . . ?
F14 C8 C7 113.09(15) . . ?
F13 C8 C7 110.38(14) . . ?
F18 C9 F16 107.75(16) . . ?
F18 C9 F17 107.78(14) . . ?
F16 C9 F17 107.76(14) . . ?
F18 C9 C7 113.49(14) . . ?
F16 C9 C7 109.58(14) . . ?
F17 C9 C7 110.29(15) . . ?
O4 C10 Co1 177.59(15) . . ?
C15 C11 C12 107.51(18) . . ?
C15 C11 Co1 71.00(11) . . ?
C12 C11 Co1 69.80(11) . . ?
C15 C11 H11 126.2 . . ?
C12 C11 H11 126.2 . . ?
Co1 C11 H11 124.6 . . ?
C11 C12 C13 109.41(18) . . ?
C11 C12 Co1 70.88(11) . . ?
C13 C12 Co1 71.95(11) . . ?
C11 C12 H12 125.3 . . ?
C13 C12 H12 125.3 . . ?
Co1 C12 H12 123.5 . . ?
C12 C13 C14 106.37(16) . . ?
C12 C13 Co1 68.97(11) . . ?
C14 C13 Co1 68.99(10) . . ?
C12 C13 H13 126.8 . . ?
C14 C13 H13 126.8 . . ?
Co1 C13 H13 126.8 . . ?
C15 C14 C13 108.82(16) . . ?
C15 C14 Co1 71.28(10) . . ?
C13 C14 Co1 71.77(10) . . ?
C15 C14 H14 125.6 . . ?
C13 C14 H14 125.6 . . ?
Co1 C14 H14 123.0 . . ?
C11 C15 C14 107.81(17) . . ?
C11 C15 Co1 70.03(11) . . ?
C14 C15 Co1 69.44(10) . . ?
C11 C15 H15 126.1 . . ?
C14 C15 H15 126.1 . . ?
Co1 C15 H15 126.0 . . ?
C10 Co1 P1 97.69(5) . . ?
C10 Co1 C12 159.92(8) . . ?
P1 Co1 C12 98.08(6) . . ?
C10 Co1 C14 97.71(7) . . ?
P1 Co1 C14 163.41(5) . . ?
C12 Co1 C14 65.58(8) . . ?
C10 Co1 C11 145.52(9) . . ?
P1 Co1 C11 103.76(6) . . ?
C12 Co1 C11 39.31(5) . . ?
C14 Co1 C11 65.84(8) . . ?
C10 Co1 C15 109.33(8) . . ?
P1 Co1 C15 138.09(6) . . ?
C12 Co1 C15 65.41(9) . . ?
C14 Co1 C15 39.28(5) . . ?
C11 Co1 C15 38.96(5) . . ?
C10 Co1 C13 120.86(8) . . ?
P1 Co1 C13 125.58(5) . . ?
C12 Co1 C13 39.08(5) . . ?
C14 Co1 C13 39.24(5) . . ?
C11 Co1 C13 65.93(9) . . ?
C15 Co1 C13 65.72(8) . . ?
C1 O1 P1 129.38(9) . . ?
C4 O2 P1 121.86(9) . . ?
C7 O3 P1 120.72(9) . . ?
O1 P1 O3 101.86(6) . . ?
O1 P1 O2 98.28(5) . . ?
O3 P1 O2 94.08(5) . . ?
O1 P1 Co1 114.94(4) . . ?
O3 P1 Co1 120.65(4) . . ?
O2 P1 Co1 122.51(4) . . ?

loop_
_geom_bond_atom_site_label_1
_geom_bond_atom_site_label_2
_geom_bond_distance
_geom_bond_site_symmetry_2
_geom_bond_publ_flag
C1 O1 1.4122(17) . ?
C1 C3 1.522(2) . ?
C1 C2 1.523(2) . ?
C1 H1 1.0000 . ?
C2 F3 1.311(2) . ?
C2 F2 1.323(2) . ?
C2 F1 1.323(2) . ?
C3 F4 1.317(2) . ?
C3 F5 1.321(2) . ?
C3 F6 1.326(2) . ?
C4 O2 1.4073(17) . ?
C4 C6 1.521(2) . ?
C4 C5 1.522(2) . ?
C4 H4 1.0000 . ?
C5 F8 1.322(2) . ?
C5 F9 1.331(2) . ?
C5 F7 1.331(2) . ?
C6 F11 1.321(2) . ?
C6 F12 1.3285(19) . ?
C6 F10 1.332(2) . ?
C7 O3 1.4093(17) . ?
C7 C9 1.523(2) . ?
C7 C8 1.527(2) . ?
C7 H7 1.0000 . ?
C8 F15 1.318(2) . ?
C8 F14 1.324(2) . ?
C8 F13 1.328(2) . ?
C9 F18 1.321(2) . ?
C9 F16 1.323(2) . ?
C9 F17 1.339(2) . ?
C10 O4 1.150(2) . ?
C10 Co1 1.7281(16) . ?
C11 C15 1.3838(17) . ?
C11 C12 1.3869(17) . ?
C11 Co1 2.068(2) . ?
C11 H11 0.9500 . ?
C12 C13 1.3875(17) . ?
C12 Co1 2.0545(19) . ?
C12 H12 0.9500 . ?
C13 C14 1.3938(16) . ?
C13 Co1 2.0929(19) . ?
C13 H13 0.9500 . ?
C14 C15 1.3909(16) . ?
C14 Co1 2.0571(17) . ?
C14 H14 0.9500 . ?
C15 Co1 2.0808(19) . ?
C15 H15 0.9500 . ?
Co1 P1 2.0454(4) . ?
O1 P1 1.6123(10) . ?
O2 P1 1.6319(10) . ?
O3 P1 1.6313(10) . ?

loop_
_geom_torsion_atom_site_label_1
_geom_torsion_atom_site_label_2
_geom_torsion_atom_site_label_3
_geom_torsion_atom_site_label_4
_geom_torsion
_geom_torsion_site_symmetry_1
_geom_torsion_site_symmetry_2
_geom_torsion_site_symmetry_3
_geom_torsion_site_symmetry_4
_geom_torsion_publ_flag
O1 C1 C2 F3 -57.08(18) . . . . ?
C3 C1 C2 F3 62.6(2) . . . . ?
O1 C1 C2 F2 62.22(19) . . . . ?
C3 C1 C2 F2 -178.11(16) . . . . ?
O1 C1 C2 F1 -178.48(15) . . . . ?
C3 C1 C2 F1 -58.8(2) . . . . ?
O1 C1 C3 F4 54.61(18) . . . . ?
C2 C1 C3 F4 -63.5(2) . . . . ?
O1 C1 C3 F5 -64.62(18) . . . . ?
C2 C1 C3 F5 177.22(15) . . . . ?
O1 C1 C3 F6 175.42(14) . . . . ?
C2 C1 C3 F6 57.3(2) . . . . ?
O2 C4 C5 F8 -178.99(14) . . . . ?
C6 C4 C5 F8 -60.0(2) . . . . ?
O2 C4 C5 F9 62.04(18) . . . . ?
C6 C4 C5 F9 -178.96(14) . . . . ?
O2 C4 C5 F7 -56.85(18) . . . . ?
C6 C4 C5 F7 62.15(19) . . . . ?
O2 C4 C6 F11 55.36(17) . . . . ?
C5 C4 C6 F11 -63.76(19) . . . . ?
O2 C4 C6 F12 177.17(13) . . . . ?
C5 C4 C6 F12 58.05(19) . . . . ?
O2 C4 C6 F10 -64.06(16) . . . . ?
C5 C4 C6 F10 176.82(14) . . . . ?
O3 C7 C8 F15 49.83(19) . . . . ?
C9 C7 C8 F15 171.17(15) . . . . ?
O3 C7 C8 F14 -70.62(18) . . . . ?
C9 C7 C8 F14 50.72(19) . . . . ?
O3 C7 C8 F13 169.10(14) . . . . ?
C9 C7 C8 F13 -69.56(19) . . . . ?
O3 C7 C9 F18 56.46(18) . . . . ?
C8 C7 C9 F18 -64.10(19) . . . . ?
O3 C7 C9 F16 -64.03(17) . . . . ?
C8 C7 C9 F16 175.42(14) . . . . ?
O3 C7 C9 F17 177.50(13) . . . . ?
C8 C7 C9 F17 56.95(19) . . . . ?
C15 C11 C12 C13 -0.7(2) . . . . ?
Co1 C11 C12 C13 -61.98(15) . . . . ?
C15 C11 C12 Co1 61.33(14) . . . . ?
C11 C12 C13 C14 2.2(2) . . . . ?
Co1 C12 C13 C14 -59.12(14) . . . . ?
C11 C12 C13 Co1 61.31(14) . . . . ?
C12 C13 C14 C15 -2.9(2) . . . . ?
Co1 C13 C14 C15 -62.02(14) . . . . ?
C12 C13 C14 Co1 59.11(14) . . . . ?
C12 C11 C15 C14 -1.2(2) . . . . ?
Co1 C11 C15 C14 59.39(13) . . . . ?
C12 C11 C15 Co1 -60.56(14) . . . . ?
C13 C14 C15 C11 2.6(2) . . . . ?
Co1 C14 C15 C11 -59.77(13) . . . . ?
C13 C14 C15 Co1 62.33(14) . . . . ?
C3 C1 O1 P1 105.15(14) . . . . ?
C2 C1 O1 P1 -132.70(12) . . . . ?
C6 C4 O2 P1 120.10(12) . . . . ?
C5 C4 O2 P1 -116.60(12) . . . . ?
C9 C7 O3 P1 104.85(13) . . . . ?
C8 C7 O3 P1 -131.76(12) . . . . ?
C1 O1 P1 O3 -83.57(13) . . . . ?
C1 O1 P1 O2 12.40(13) . . . . ?
C1 O1 P1 Co1 144.20(11) . . . . ?
C7 O3 P1 O1 -102.61(11) . . . . ?
C7 O3 P1 O2 158.04(11) . . . . ?
C7 O3 P1 Co1 26.09(12) . . . . ?
C4 O2 P1 O1 134.43(11) . . . . ?
C4 O2 P1 O3 -122.94(11) . . . . ?
C4 O2 P1 Co1 7.71(12) . . . . ?
